data_7020344
loop_
_publ_author_name
'Thuesen, Christian Aa'
'Pedersen, Kasper S.'
'Schau-Magnussen, Magnus'
'Evangelisti, Marco'
'Vibenholt, Johan'
'Piligkos, Stergios'
'Weihe, H\/ogni'
'Bendix, Jesper'

_publ_section_title
;
 Fluoride-bridged {Ln2Cr2} polynuclear complexes from semi-labile
 mer-[CrF3(py)3] and [Ln(hfac)3(H2O)2].
;
_journal_issue 37
_journal_name_full 'Dalton transactions (Cambridge, England : 2003)'
_journal_page_first 11284
_journal_page_last 11292
_journal_paper_doi 10.1039/c2dt31302b
_journal_volume 41
_journal_year 2012
_chemical_formula_moiety 'C35 H21 Cr Dy F26 N3 O9, 0.82(C H2 Cl2)'
_chemical_formula_sum 'C35.83 H22.65 Cl1.65 Cr Dy F26 N3 O9'
_chemical_formula_weight 1406.11
_chemical_name_systematic
;
?
;
_space_group_IT_number 2
_symmetry_cell_setting triclinic
_symmetry_space_group_name_Hall '-P 1'
_symmetry_space_group_name_H-M 'P -1'
_atom_sites_solution_hydrogens geom
_atom_sites_solution_primary direct
_atom_sites_solution_secondary difmap
_audit_creation_method SHELXL-97
_cell_angle_alpha 88.972(9)
_cell_angle_beta 85.810(11)
_cell_angle_gamma 83.452(11)
_cell_formula_units_Z 4
_cell_length_a 12.404(3)
_cell_length_b 20.093(3)
_cell_length_c 20.130(2)
_cell_measurement_reflns_used 61468
_cell_measurement_temperature 122(1)
_cell_measurement_theta_max 27.67
_cell_measurement_theta_min 1.02
_cell_volume 4970.8(15)
_computing_cell_refinement 'COLLECT (Nonius, 1999)'
_computing_data_collection 'COLLECT (Nonius, 1999)'
_computing_data_reduction 'EvalCCD (Duisenberg et al., 2003)'
_computing_molecular_graphics
;
Ortep-3 (Farrugia, 1997) and Mercury (Macrae et. al., 2006)
;
_computing_publication_material SHELXL-97
_computing_structure_refinement 'SHELXL-97 (Sheldrick, 2008)'
_computing_structure_solution 'SHELXS-97 (Sheldrick, 2008)'
_diffrn_ambient_temperature 122(1)
_diffrn_measured_fraction_theta_full .985
_diffrn_measured_fraction_theta_max .985
_diffrn_measurement_device_type 'Nonius KappaCCD area-detector'
_diffrn_measurement_method '\w and \f scans'
_diffrn_radiation_monochromator graphite
_diffrn_radiation_source 'fine-focus sealed tube'
_diffrn_radiation_type MoK\a
_diffrn_radiation_wavelength 0.71073
_diffrn_reflns_av_R_equivalents 0.1045
_diffrn_reflns_av_sigmaI/netI 0.0778
_diffrn_reflns_limit_h_max 16
_diffrn_reflns_limit_h_min -16
_diffrn_reflns_limit_k_max 26
_diffrn_reflns_limit_k_min -26
_diffrn_reflns_limit_l_max 26
_diffrn_reflns_limit_l_min -26
_diffrn_reflns_number 184854
_diffrn_reflns_theta_full 27.67
_diffrn_reflns_theta_max 27.67
_diffrn_reflns_theta_min 1.02
_exptl_absorpt_coefficient_mu 1.949
_exptl_absorpt_correction_T_max 0.877
_exptl_absorpt_correction_T_min 0.733
_exptl_absorpt_correction_type integration
_exptl_absorpt_process_details
;
Gaussian integration (Coppens, 1970)
;
_exptl_crystal_colour pink
_exptl_crystal_density_diffrn 1.879
_exptl_crystal_density_method 'not measured'
_exptl_crystal_description Prism
_exptl_crystal_F_000 2731
_exptl_crystal_size_max 0.227
_exptl_crystal_size_mid 0.122
_exptl_crystal_size_min 0.091
_refine_diff_density_max 1.389
_refine_diff_density_min -.938
_refine_diff_density_rms .138
_refine_ls_extinction_method none
_refine_ls_goodness_of_fit_ref 1.139
_refine_ls_hydrogen_treatment mixed
_refine_ls_matrix_type full
_refine_ls_number_parameters 1417
_refine_ls_number_reflns 22902
_refine_ls_number_restraints 4
_refine_ls_restrained_S_all 1.139
_refine_ls_R_factor_all 0.0876
_refine_ls_R_factor_gt 0.0518
_refine_ls_shift/su_max 0.001
_refine_ls_shift/su_mean 0.000
_refine_ls_structure_factor_coef Fsqd
_refine_ls_weighting_details 'calc w=1/[\s^2^(Fo^2^)+(0.0000P)^2^+18.7631P] where P=(Fo^2^+2Fc^2^)/3'
_refine_ls_weighting_scheme calc
_refine_ls_wR_factor_gt 0.1065
_refine_ls_wR_factor_ref 0.1204
_reflns_number_gt 16551
_reflns_number_total 22902
_reflns_threshold_expression >2sigma(I)
_cod_data_source_file c2dt31302b.txt
_cod_data_source_block kcd791_AquaF
_cod_depositor_comments
;
The following automatic conversions were performed:

'_symmetry_cell_setting' value 'Triclinic' changed to 'triclinic'
according to /home/saulius/struct/CIF-dictionaries/cif_core.dic
dictionary named 'cif_core.dic' version 2.4.2 from 2011-04-26.

Automatic conversion script
Id: cif_fix_values 1891 2012-01-12 08:04:46Z andrius 
;
_cod_original_cell_volume 4970.7(14)
_cod_database_code 7020344

loop_
_symmetry_equiv_pos_as_xyz
'x, y, z'
'-x, -y, -z'

loop_
_atom_site_label
_atom_site_type_symbol
_atom_site_fract_x
_atom_site_fract_y
_atom_site_fract_z
_atom_site_U_iso_or_equiv
_atom_site_adp_type
_atom_site_occupancy
_atom_site_symmetry_multiplicity
_atom_site_calc_flag
_atom_site_refinement_flags
Dy1 Dy 0.13046(2) 0.185261(12) 0.772492(12) 0.02195(7) Uani 1 1 d .
Dy2 Dy 0.41218(2) 0.313600(12) 0.280773(12) 0.02457(7) Uani 1 1 d .
Cr1 Cr -0.04657(8) 0.10992(5) 0.93537(4) 0.0333(2) Uani 1 1 d .
Cr2 Cr 0.56126(7) 0.39239(4) 0.43501(4) 0.0283(2) Uani 1 1 d .
O1 O 0.0766(3) 0.0378(2) 0.9197(2) 0.0383(10) Uani 1 1 d D
H1A H 0.097(5) -0.0001(18) 0.938(3) 0.046 Uiso 1 1 d D
H1B H 0.137(3) 0.051(3) 0.902(3) 0.046 Uiso 1 1 d D
O2 O 0.4258(3) 0.4547(2) 0.4290(2) 0.0367(10) Uani 1 1 d D
H2A H 0.411(5) 0.4912(19) 0.452(3) 0.044 Uiso 1 1 d D
H2B H 0.406(5) 0.458(3) 0.3877(15) 0.044 Uiso 1 1 d D
F1 F 0.0166(2) 0.15024(14) 0.85932(14) 0.0285(7) Uani 1 1 d .
F2 F 0.5049(2) 0.34534(14) 0.36756(14) 0.0275(7) Uani 1 1 d .
F3 F -0.1094(3) 0.06615(19) 1.00867(18) 0.0521(10) Uani 1 1 d .
F4 F 0.6123(3) 0.44138(16) 0.50168(16) 0.0390(8) Uani 1 1 d .
N1 N 0.0446(4) 0.1559(3) 0.9998(2) 0.0418(13) Uani 1 1 d .
N2 N -0.1656(4) 0.1896(2) 0.9429(2) 0.0351(11) Uani 1 1 d .
N3 N -0.1433(4) 0.0616(2) 0.8764(3) 0.0402(12) Uani 1 1 d .
N4 N 0.4852(4) 0.3375(2) 0.5096(2) 0.0320(11) Uani 1 1 d .
N5 N 0.6947(4) 0.3221(2) 0.4368(2) 0.0279(10) Uani 1 1 d .
N6 N 0.6420(4) 0.4484(2) 0.3642(2) 0.0336(11) Uani 1 1 d .
F11 F -0.0670(4) 0.34076(19) 0.93917(17) 0.0572(11) Uani 1 1 d .
F12 F -0.1437(4) 0.4132(2) 0.8743(2) 0.0797(15) Uani 1 1 d .
F13 F 0.0152(5) 0.4225(2) 0.9010(2) 0.0869(17) Uani 1 1 d .
F14 F -0.0421(5) 0.3487(2) 0.6081(2) 0.0885(17) Uani 1 1 d .
F15 F -0.0034(4) 0.43962(19) 0.6469(2) 0.0735(14) Uani 1 1 d .
F16 F 0.1216(4) 0.3718(2) 0.6016(2) 0.0750(14) Uani 1 1 d .
F17 F 0.3761(5) 0.0238(2) 0.8974(3) 0.107(2) Uani 1 1 d .
F18 F 0.2981(4) 0.0734(3) 0.9835(2) 0.099(2) Uani 1 1 d .
F19 F 0.4608(3) 0.0856(2) 0.9522(2) 0.0620(11) Uani 1 1 d .
F20 F 0.4574(4) 0.3194(2) 0.8791(2) 0.0700(13) Uani 1 1 d .
F21 F 0.3899(4) 0.3478(2) 0.7859(3) 0.0904(18) Uani 1 1 d .
F22 F 0.5202(4) 0.2708(3) 0.7885(3) 0.0798(14) Uani 1 1 d .
F23 F 0.1457(5) -0.0638(2) 0.8086(2) 0.099(2) Uani 1 1 d .
F24 F 0.0751(4) -0.0486(2) 0.7147(3) 0.0871(17) Uani 1 1 d .
F25 F 0.2384(3) -0.09669(16) 0.71872(19) 0.0545(10) Uani 1 1 d .
F26 F 0.5320(3) 0.0271(2) 0.6866(3) 0.0764(14) Uani 1 1 d .
F27 F 0.5236(4) 0.1316(3) 0.7042(4) 0.115(2) Uani 1 1 d .
F28 F 0.4736(4) 0.0982(3) 0.6153(3) 0.1000(19) Uani 1 1 d .
F29 F -0.2634(3) 0.1690(2) 0.7334(2) 0.0656(12) Uani 1 1 d .
F30 F -0.2401(3) 0.2690(2) 0.7077(3) 0.0702(13) Uani 1 1 d .
F31 F -0.2608(3) 0.1996(2) 0.6318(2) 0.0654(12) Uani 1 1 d .
F32 F 0.0654(3) 0.10820(18) 0.50647(17) 0.0483(9) Uani 1 1 d .
F33 F 0.1173(3) 0.20666(18) 0.50713(16) 0.0453(9) Uani 1 1 d .
F34 F 0.2246(3) 0.1213(2) 0.53741(17) 0.0490(10) Uani 1 1 d .
F35 F 0.1233(3) 0.3469(2) 0.46396(18) 0.0559(11) Uani 1 1 d .
F36 F 0.1662(4) 0.4475(2) 0.4557(2) 0.0680(12) Uani 1 1 d .
F37 F 0.0133(3) 0.4252(2) 0.42218(19) 0.0558(11) Uani 1 1 d .
F38 F 0.0204(4) 0.4525(2) 0.1904(2) 0.0767(14) Uani 1 1 d .
F39 F 0.0455(5) 0.3500(2) 0.1660(3) 0.0918(18) Uani 1 1 d .
F40 F 0.1524(4) 0.4146(3) 0.1225(2) 0.0959(19) Uani 1 1 d .
F41 F 0.4218(5) 0.5770(2) 0.3130(3) 0.111(2) Uani 1 1 d .
F42 F 0.2657(6) 0.5542(2) 0.3183(4) 0.141(3) Uani 1 1 d .
F43 F 0.3284(6) 0.6012(2) 0.2339(3) 0.123(3) Uani 1 1 d .
F44 F 0.5851(5) 0.4176(3) 0.0613(3) 0.0907(17) Uani 1 1 d .
F45 F 0.4265(5) 0.4701(2) 0.0464(2) 0.0880(17) Uani 1 1 d .
F46 F 0.4499(5) 0.3627(3) 0.0510(2) 0.0901(17) Uani 1 1 d .
F47 F 0.7978(3) 0.31179(19) 0.1799(2) 0.0636(12) Uani 1 1 d .
F48 F 0.8219(3) 0.2555(3) 0.26930(19) 0.0712(14) Uani 1 1 d .
F49 F 0.8443(3) 0.20661(19) 0.1749(2) 0.0536(10) Uani 1 1 d .
F50 F 0.4070(4) 0.1218(2) 0.1253(2) 0.0817(15) Uani 1 1 d .
F51 F 0.5652(4) 0.1224(2) 0.0751(2) 0.0732(14) Uani 1 1 d .
F52 F 0.4364(4) 0.2007(2) 0.0584(2) 0.0756(14) Uani 1 1 d .
F53 F 0.5040(3) 0.15956(18) 0.47345(17) 0.0487(9) Uani 1 1 d .
F54 F 0.4343(3) 0.07246(18) 0.4450(2) 0.0547(10) Uani 1 1 d .
F55 F 0.5751(3) 0.10266(18) 0.38967(18) 0.0465(9) Uani 1 1 d .
F56 F 0.0945(3) 0.1292(2) 0.3556(2) 0.0598(11) Uani 1 1 d .
F57 F 0.0524(3) 0.2315(2) 0.3353(3) 0.0852(16) Uani 1 1 d .
F58 F 0.1058(5) 0.1663(4) 0.2566(2) 0.116(3) Uani 1 1 d .
O17 O 0.1361(3) 0.06784(18) 0.76252(18) 0.0304(8) Uani 1 1 d .
O19 O 0.3121(3) 0.14412(18) 0.72827(17) 0.0270(8) Uani 1 1 d .
O22 O -0.0491(3) 0.18965(19) 0.73823(18) 0.0297(8) Uani 1 1 d .
O24 O 0.1409(3) 0.15731(19) 0.65549(17) 0.0291(8) Uani 1 1 d .
O27 O 0.0419(3) 0.27858(18) 0.83789(18) 0.0299(8) Uani 1 1 d .
O29 O 0.1050(3) 0.28304(18) 0.70203(17) 0.0293(8) Uani 1 1 d .
O32 O 0.2292(3) 0.13010(19) 0.86469(17) 0.0306(9) Uani 1 1 d .
O34 O 0.2620(3) 0.25499(19) 0.8035(2) 0.0357(9) Uani 1 1 d .
O52 O 0.6053(3) 0.28018(17) 0.25921(18) 0.0277(8) Uani 1 1 d .
O54 O 0.4349(3) 0.23066(19) 0.19724(19) 0.0343(9) Uani 1 1 d .
O57 O 0.4559(3) 0.21980(18) 0.35183(19) 0.0323(9) Uani 1 1 d .
O59 O 0.2629(3) 0.24549(19) 0.29124(19) 0.0346(9) Uani 1 1 d .
O62 O 0.2740(3) 0.3580(2) 0.36092(19) 0.0334(9) Uani 1 1 d .
O64 O 0.2638(3) 0.36004(18) 0.21983(18) 0.0311(9) Uani 1 1 d .
O67 O 0.4025(3) 0.44018(18) 0.29290(19) 0.0333(9) Uani 1 1 d .
O69 O 0.4798(3) 0.36517(19) 0.1813(2) 0.0369(9) Uani 1 1 d .
C1 C 0.0684(6) 0.1264(4) 1.0589(3) 0.056(2) Uani 1 1 d .
H1 H 0.0423 0.0848 1.0706 0.067 Uiso 1 1 calc R
C2 C 0.1298(7) 0.1554(5) 1.1023(4) 0.072(3) Uani 1 1 d .
H2 H 0.1449 0.1340 1.1437 0.086 Uiso 1 1 calc R
C3 C 0.1692(7) 0.2154(5) 1.0858(4) 0.067(2) Uani 1 1 d .
H3 H 0.2115 0.2356 1.1155 0.081 Uiso 1 1 calc R
C4 C 0.1466(6) 0.2458(4) 1.0253(3) 0.057(2) Uani 1 1 d .
H4 H 0.1728 0.2872 1.0126 0.069 Uiso 1 1 calc R
C5 C 0.0845(5) 0.2141(4) 0.9839(3) 0.0447(16) Uani 1 1 d .
H5 H 0.0692 0.2345 0.9422 0.054 Uiso 1 1 calc R
C6 C -0.1988(5) 0.2206(3) 0.8870(3) 0.0350(13) Uani 1 1 d .
H6 H -0.1670 0.2045 0.8452 0.042 Uiso 1 1 calc R
C7 C -0.2774(5) 0.2747(3) 0.8885(3) 0.0376(14) Uani 1 1 d .
H7 H -0.3001 0.2950 0.8480 0.045 Uiso 1 1 calc R
C8 C -0.3235(5) 0.2996(3) 0.9491(3) 0.0474(17) Uani 1 1 d .
H8 H -0.3772 0.3374 0.9512 0.057 Uiso 1 1 calc R
C9 C -0.2886(6) 0.2674(3) 1.0072(3) 0.0496(18) Uani 1 1 d .
H9 H -0.3188 0.2827 1.0497 0.060 Uiso 1 1 calc R
C10 C -0.2101(5) 0.2135(3) 1.0020(3) 0.0452(17) Uani 1 1 d .
H10 H -0.1862 0.1922 1.0416 0.054 Uiso 1 1 calc R
C11 C -0.1083(5) 0.0422(3) 0.8142(3) 0.0408(15) Uani 1 1 d .
H11 H -0.0381 0.0515 0.7971 0.049 Uiso 1 1 calc R
C12 C -0.1706(5) 0.0089(3) 0.7739(4) 0.0502(18) Uani 1 1 d .
H12 H -0.1430 -0.0057 0.7306 0.060 Uiso 1 1 calc R
C13 C -0.2747(6) -0.0025(4) 0.7988(4) 0.0563(19) Uani 1 1 d .
H13 H -0.3203 -0.0239 0.7721 0.068 Uiso 1 1 calc R
C14 C -0.3107(6) 0.0170(4) 0.8614(5) 0.062(2) Uani 1 1 d .
H14 H -0.3811 0.0085 0.8790 0.075 Uiso 1 1 calc R
C15 C -0.2447(5) 0.0494(3) 0.8996(4) 0.054(2) Uani 1 1 d .
H15 H -0.2711 0.0635 0.9432 0.065 Uiso 1 1 calc R
C16 C 0.1649(7) -0.0482(3) 0.7455(4) 0.053(2) Uani 1 1 d .
C17 C 0.2070(5) 0.0217(3) 0.7403(3) 0.0307(13) Uani 1 1 d .
C18 C 0.3112(5) 0.0268(3) 0.7153(3) 0.0358(14) Uani 1 1 d .
H18 H 0.3551 -0.0126 0.7002 0.043 Uiso 1 1 calc R
C19 C 0.3555(4) 0.0875(3) 0.7111(3) 0.0295(12) Uani 1 1 d .
C20 C 0.4723(5) 0.0868(4) 0.6808(4) 0.0485(17) Uani 1 1 d .
C21 C -0.2146(5) 0.2057(3) 0.6888(3) 0.0398(15) Uani 1 1 d .
C22 C -0.0908(4) 0.1879(3) 0.6829(3) 0.0291(12) Uani 1 1 d .
C23 C -0.0393(5) 0.1725(3) 0.6216(3) 0.0334(13) Uani 1 1 d .
H23 H -0.0814 0.1716 0.5841 0.040 Uiso 1 1 calc R
C24 C 0.0733(4) 0.1581(3) 0.6130(3) 0.0269(12) Uani 1 1 d .
C25 C 0.1217(5) 0.1483(3) 0.5403(3) 0.0354(14) Uani 1 1 d .
C26 C -0.0487(6) 0.3784(3) 0.8859(3) 0.0467(17) Uani 1 1 d .
C27 C 0.0016(5) 0.3365(3) 0.8253(3) 0.0310(12) Uani 1 1 d .
C28 C -0.0041(5) 0.3684(3) 0.7640(3) 0.0387(14) Uani 1 1 d .
H28 H -0.0438 0.4115 0.7609 0.046 Uiso 1 1 calc R
C29 C 0.0477(5) 0.3380(3) 0.7068(3) 0.0285(12) Uani 1 1 d .
C30 C 0.0303(6) 0.3752(3) 0.6405(3) 0.0409(15) Uani 1 1 d .
C31 C 0.3645(6) 0.0796(4) 0.9295(3) 0.0458(17) Uani 1 1 d .
C32 C 0.3197(5) 0.1374(3) 0.8863(3) 0.0323(13) Uani 1 1 d .
C33 C 0.3805(5) 0.1903(3) 0.8744(3) 0.0423(15) Uani 1 1 d .
H33 H 0.4476 0.1899 0.8946 0.051 Uiso 1 1 calc R
C34 C 0.3463(5) 0.2444(3) 0.8337(3) 0.0377(14) Uani 1 1 d .
C35 C 0.4264(7) 0.2996(4) 0.8223(5) 0.064(2) Uani 1 1 d .
C36 C 0.3864(5) 0.3186(3) 0.5023(3) 0.0338(13) Uani 1 1 d .
H36 H 0.3521 0.3299 0.4623 0.041 Uiso 1 1 calc R
C37 C 0.3331(6) 0.2832(3) 0.5513(3) 0.0443(16) Uani 1 1 d .
H37 H 0.2629 0.2707 0.5452 0.053 Uiso 1 1 calc R
C38 C 0.3835(6) 0.2658(3) 0.6101(3) 0.0455(16) Uani 1 1 d .
H38 H 0.3486 0.2409 0.6443 0.055 Uiso 1 1 calc R
C39 C 0.4853(5) 0.2856(3) 0.6173(3) 0.0460(17) Uani 1 1 d .
H39 H 0.5213 0.2747 0.6567 0.055 Uiso 1 1 calc R
C40 C 0.5339(5) 0.3213(3) 0.5662(3) 0.0397(15) Uani 1 1 d .
H40 H 0.6037 0.3348 0.5713 0.048 Uiso 1 1 calc R
C41 C 0.6888(5) 0.2605(3) 0.4142(3) 0.0339(13) Uani 1 1 d .
H41 H 0.6241 0.2515 0.3952 0.041 Uiso 1 1 calc R
C42 C 0.7728(5) 0.2096(3) 0.4172(3) 0.0360(14) Uani 1 1 d .
H42 H 0.7660 0.1664 0.4006 0.043 Uiso 1 1 calc R
C43 C 0.8663(5) 0.2223(3) 0.4444(3) 0.0379(14) Uani 1 1 d .
H43 H 0.9250 0.1879 0.4472 0.045 Uiso 1 1 calc R
C44 C 0.8744(5) 0.2857(3) 0.4677(3) 0.0397(15) Uani 1 1 d .
H44 H 0.9388 0.2958 0.4863 0.048 Uiso 1 1 calc R
C45 C 0.7862(5) 0.3341(3) 0.4632(3) 0.0342(13) Uani 1 1 d .
H45 H 0.7910 0.3776 0.4797 0.041 Uiso 1 1 calc R
C46 C 0.6833(5) 0.4217(3) 0.3053(3) 0.0392(14) Uani 1 1 d .
H46 H 0.6764 0.3760 0.2973 0.047 Uiso 1 1 calc R
C47 C 0.7354(6) 0.4582(3) 0.2559(4) 0.0535(18) Uani 1 1 d .
H47 H 0.7631 0.4380 0.2150 0.064 Uiso 1 1 calc R
C48 C 0.7458(6) 0.5239(3) 0.2676(4) 0.058(2) Uani 1 1 d .
H48 H 0.7818 0.5499 0.2349 0.070 Uiso 1 1 calc R
C49 C 0.7037(7) 0.5519(3) 0.3273(4) 0.060(2) Uani 1 1 d .
H49 H 0.7094 0.5976 0.3359 0.071 Uiso 1 1 calc R
C50 C 0.6531(6) 0.5128(3) 0.3743(4) 0.0447(16) Uani 1 1 d .
H50 H 0.6250 0.5324 0.4155 0.054 Uiso 1 1 calc R
C51 C 0.7829(5) 0.2539(3) 0.2105(3) 0.0343(13) Uani 1 1 d .
C52 C 0.6608(4) 0.2456(3) 0.2156(3) 0.0263(11) Uani 1 1 d .
C53 C 0.6245(5) 0.2039(3) 0.1691(3) 0.0327(13) Uani 1 1 d .
H53 H 0.6761 0.1770 0.1409 0.039 Uiso 1 1 calc R
C54 C 0.5135(5) 0.2013(3) 0.1634(3) 0.0335(13) Uani 1 1 d .
C55 C 0.4825(6) 0.1600(4) 0.1053(4) 0.0532(19) Uani 1 1 d .
C56 C 0.4799(5) 0.1252(3) 0.4212(3) 0.0356(14) Uani 1 1 d .
C57 C 0.4093(5) 0.1704(3) 0.3751(3) 0.0284(12) Uani 1 1 d .
C58 C 0.3071(5) 0.1550(3) 0.3648(3) 0.0318(13) Uani 1 1 d .
H58 H 0.2813 0.1167 0.3860 0.038 Uiso 1 1 calc R
C59 C 0.2409(5) 0.1949(3) 0.3237(3) 0.0295(12) Uani 1 1 d .
C60 C 0.1235(5) 0.1782(3) 0.3172(3) 0.0393(15) Uani 1 1 d .
C61 C 0.1202(5) 0.4023(3) 0.4244(3) 0.0404(15) Uani 1 1 d .
C62 C 0.1779(5) 0.3853(3) 0.3574(3) 0.0323(13) Uani 1 1 d .
C63 C 0.1229(5) 0.4006(3) 0.3003(3) 0.0345(13) Uani 1 1 d .
H63 H 0.0504 0.4218 0.3050 0.041 Uiso 1 1 calc R
C64 C 0.1697(5) 0.3859(3) 0.2364(3) 0.0321(13) Uani 1 1 d .
C65 C 0.0976(5) 0.4013(3) 0.1781(3) 0.0432(16) Uani 1 1 d .
C66 C 0.3501(6) 0.5555(3) 0.2776(4) 0.0457(16) Uani 1 1 d .
C67 C 0.3906(5) 0.4861(3) 0.2500(3) 0.0351(13) Uani 1 1 d .
C68 C 0.4098(5) 0.4799(3) 0.1817(3) 0.0419(15) Uani 1 1 d .
H68 H 0.3931 0.5178 0.1538 0.050 Uiso 1 1 calc R
C69 C 0.4530(5) 0.4196(3) 0.1532(3) 0.0403(15) Uani 1 1 d .
C70 C 0.4776(8) 0.4178(4) 0.0769(4) 0.063(2) Uani 1 1 d .
C80 C 0.7420(7) 0.0441(5) 0.5099(5) 0.071(3) Uani 0.90 1 d P
H80A H 0.6895 0.0123 0.5008 0.086 Uiso 0.90 1 calc PR
H80B H 0.7028 0.0898 0.5103 0.086 Uiso 0.90 1 calc PR
Cl81 Cl 0.8470(2) 0.03890(11) 0.44549(13) 0.0738(7) Uani 0.90 1 d P
Cl82 Cl 0.7920(2) 0.02558(12) 0.58896(13) 0.0787(7) Uani 0.90 1 d P
C90 C 0.8118(11) 0.5079(6) 0.0217(6) 0.081(4) Uani 0.75 1 d P
H90A H 0.7681 0.4934 -0.0135 0.098 Uiso 0.75 1 calc PR
H90B H 0.8744 0.5281 -0.0003 0.098 Uiso 0.75 1 calc PR
Cl91 Cl 0.8593(3) 0.43842(16) 0.06851(14) 0.0800(9) Uani 0.75 1 d P
Cl92 Cl 0.7312(3) 0.5683(2) 0.0719(2) 0.1201(16) Uani 0.75 1 d P

loop_
_atom_site_aniso_label
_atom_site_aniso_U_11
_atom_site_aniso_U_22
_atom_site_aniso_U_33
_atom_site_aniso_U_23
_atom_site_aniso_U_13
_atom_site_aniso_U_12
Dy1 0.02125(13) 0.02365(13) 0.01994(12) 0.00226(9) -0.00098(10) 0.00107(10)
Dy2 0.02479(14) 0.02378(13) 0.02440(13) -0.00023(10) -0.00245(10) 0.00087(10)
Cr1 0.0305(5) 0.0349(5) 0.0297(5) 0.0124(4) 0.0084(4) 0.0080(4)
Cr2 0.0307(5) 0.0251(4) 0.0278(5) -0.0071(4) -0.0052(4) 0.0052(4)
O1 0.036(2) 0.033(2) 0.041(2) 0.0141(19) 0.0086(19) 0.0097(19)
O2 0.041(2) 0.031(2) 0.035(2) -0.0121(18) -0.0117(19) 0.0137(18)
F1 0.0306(17) 0.0290(16) 0.0243(15) 0.0059(12) -0.0023(13) 0.0028(13)
F2 0.0297(17) 0.0257(16) 0.0264(16) -0.0050(12) -0.0032(13) 0.0018(13)
F3 0.042(2) 0.056(2) 0.048(2) 0.0273(18) 0.0200(17) 0.0163(18)
F4 0.043(2) 0.0345(18) 0.0391(19) -0.0148(15) -0.0150(16) 0.0069(15)
N1 0.048(3) 0.048(3) 0.024(3) 0.005(2) 0.000(2) 0.016(3)
N2 0.028(3) 0.040(3) 0.033(3) 0.010(2) 0.006(2) 0.008(2)
N3 0.028(3) 0.030(3) 0.059(4) 0.013(2) 0.005(2) 0.002(2)
N4 0.030(3) 0.036(3) 0.027(2) -0.004(2) 0.002(2) 0.007(2)
N5 0.030(3) 0.025(2) 0.027(2) -0.0038(19) -0.004(2) 0.0031(19)
N6 0.033(3) 0.028(3) 0.039(3) -0.005(2) -0.005(2) 0.003(2)
F11 0.089(3) 0.047(2) 0.0294(19) -0.0042(17) 0.016(2) 0.008(2)
F12 0.091(4) 0.080(3) 0.053(3) -0.001(2) 0.018(2) 0.043(3)
F13 0.129(5) 0.077(3) 0.059(3) -0.035(2) 0.025(3) -0.045(3)
F14 0.136(5) 0.080(3) 0.064(3) 0.032(2) -0.064(3) -0.043(3)
F15 0.123(4) 0.039(2) 0.049(2) 0.0135(19) 0.005(3) 0.023(2)
F16 0.087(3) 0.086(3) 0.041(2) 0.029(2) 0.017(2) 0.020(3)
F17 0.171(6) 0.043(3) 0.113(4) -0.010(3) -0.099(4) 0.025(3)
F18 0.065(3) 0.146(5) 0.071(3) 0.071(3) 0.008(3) 0.025(3)
F19 0.051(2) 0.073(3) 0.061(3) 0.008(2) -0.027(2) 0.013(2)
F20 0.065(3) 0.070(3) 0.082(3) -0.022(2) -0.020(2) -0.023(2)
F21 0.084(4) 0.063(3) 0.135(5) 0.041(3) -0.049(3) -0.036(3)
F22 0.058(3) 0.096(4) 0.088(4) -0.003(3) 0.003(3) -0.026(3)
F23 0.185(6) 0.036(2) 0.067(3) -0.005(2) 0.067(4) -0.018(3)
F24 0.054(3) 0.057(3) 0.154(5) -0.040(3) 0.000(3) -0.021(2)
F25 0.079(3) 0.0241(18) 0.058(2) -0.0124(17) 0.011(2) -0.0009(18)
F26 0.038(2) 0.071(3) 0.113(4) 0.012(3) 0.008(2) 0.017(2)
F27 0.030(2) 0.112(4) 0.204(7) -0.082(5) 0.033(3) -0.023(3)
F28 0.059(3) 0.159(5) 0.071(3) 0.034(3) 0.029(3) 0.010(3)
F29 0.027(2) 0.101(3) 0.069(3) 0.026(3) -0.0016(19) -0.012(2)
F30 0.040(2) 0.059(3) 0.107(4) -0.020(2) -0.005(2) 0.018(2)
F31 0.033(2) 0.112(4) 0.049(2) -0.010(2) -0.0162(18) 0.010(2)
F32 0.054(2) 0.052(2) 0.038(2) -0.0182(17) -0.0108(17) 0.0063(18)
F33 0.051(2) 0.053(2) 0.0294(18) 0.0082(16) 0.0030(16) 0.0000(18)
F34 0.038(2) 0.071(3) 0.0324(19) -0.0111(17) 0.0011(16) 0.0160(18)
F35 0.048(2) 0.071(3) 0.043(2) 0.021(2) 0.0075(18) 0.010(2)
F36 0.064(3) 0.082(3) 0.057(3) -0.033(2) 0.019(2) -0.012(2)
F37 0.038(2) 0.072(3) 0.050(2) 0.007(2) 0.0123(18) 0.0170(19)
F38 0.079(3) 0.080(3) 0.062(3) 0.000(2) -0.027(2) 0.044(3)
F39 0.115(4) 0.068(3) 0.104(4) 0.005(3) -0.074(4) -0.018(3)
F40 0.060(3) 0.175(6) 0.045(3) 0.040(3) -0.009(2) 0.015(3)
F41 0.120(5) 0.055(3) 0.164(6) -0.047(3) -0.076(4) 0.018(3)
F42 0.129(5) 0.044(3) 0.232(8) -0.033(4) 0.105(6) 0.000(3)
F43 0.254(8) 0.035(3) 0.071(3) -0.003(2) -0.045(4) 0.049(4)
F44 0.090(4) 0.087(4) 0.081(3) 0.015(3) 0.052(3) 0.009(3)
F45 0.130(5) 0.076(3) 0.044(2) 0.026(2) 0.012(3) 0.036(3)
F46 0.154(5) 0.074(3) 0.040(2) -0.005(2) -0.008(3) -0.002(3)
F47 0.043(2) 0.042(2) 0.105(4) 0.010(2) 0.009(2) -0.0115(18)
F48 0.032(2) 0.143(4) 0.039(2) -0.010(2) -0.0044(18) -0.011(2)
F49 0.034(2) 0.052(2) 0.071(3) -0.017(2) 0.0104(19) 0.0051(17)
F50 0.102(4) 0.070(3) 0.083(3) -0.024(3) -0.010(3) -0.050(3)
F51 0.069(3) 0.071(3) 0.079(3) -0.052(2) -0.020(2) 0.012(2)
F52 0.091(4) 0.074(3) 0.063(3) -0.017(2) -0.036(3) 0.002(3)
F53 0.068(3) 0.043(2) 0.0331(19) -0.0007(16) -0.0164(18) 0.0076(18)
F54 0.055(2) 0.042(2) 0.067(3) 0.0272(19) -0.010(2) -0.0068(18)
F55 0.042(2) 0.045(2) 0.047(2) 0.0011(17) 0.0015(17) 0.0146(17)
F56 0.046(2) 0.066(3) 0.073(3) 0.019(2) -0.012(2) -0.026(2)
F57 0.035(2) 0.072(3) 0.147(5) 0.012(3) -0.001(3) -0.008(2)
F58 0.105(4) 0.230(7) 0.035(2) -0.014(3) -0.008(3) -0.112(5)
O17 0.027(2) 0.031(2) 0.032(2) 0.0007(17) 0.0023(17) -0.0008(16)
O19 0.026(2) 0.029(2) 0.0252(19) 0.0008(15) -0.0015(16) -0.0010(16)
O22 0.026(2) 0.036(2) 0.026(2) 0.0032(16) -0.0023(16) -0.0013(16)
O24 0.0226(19) 0.039(2) 0.0246(19) 0.0009(16) -0.0030(16) 0.0012(16)
O27 0.035(2) 0.027(2) 0.027(2) -0.0001(16) 0.0005(17) 0.0022(17)
O29 0.035(2) 0.029(2) 0.0227(19) 0.0017(15) -0.0004(16) 0.0018(17)
O32 0.029(2) 0.038(2) 0.0232(19) 0.0057(16) -0.0015(16) -0.0002(17)
O34 0.034(2) 0.034(2) 0.039(2) -0.0011(18) -0.0067(19) -0.0008(18)
O52 0.029(2) 0.0260(19) 0.0270(19) -0.0053(16) -0.0021(16) 0.0021(16)
O54 0.032(2) 0.033(2) 0.038(2) -0.0071(18) -0.0056(18) 0.0018(18)
O57 0.034(2) 0.029(2) 0.034(2) 0.0036(17) -0.0049(18) -0.0029(17)
O59 0.030(2) 0.037(2) 0.037(2) 0.0085(18) -0.0007(18) -0.0042(18)
O62 0.029(2) 0.041(2) 0.029(2) 0.0028(17) -0.0034(17) 0.0012(18)
O64 0.031(2) 0.031(2) 0.031(2) 0.0018(16) -0.0023(17) 0.0000(17)
O67 0.036(2) 0.026(2) 0.037(2) 0.0012(17) -0.0083(18) 0.0012(17)
O69 0.038(2) 0.030(2) 0.040(2) 0.0053(18) 0.0033(19) 0.0044(18)
C1 0.067(5) 0.070(5) 0.024(3) 0.006(3) -0.002(3) 0.023(4)
C2 0.089(6) 0.089(7) 0.027(4) 0.001(4) -0.011(4) 0.042(5)
C3 0.070(6) 0.087(6) 0.040(4) -0.026(4) -0.020(4) 0.031(5)
C4 0.067(5) 0.064(5) 0.039(4) -0.015(3) -0.013(4) 0.010(4)
C5 0.046(4) 0.058(4) 0.027(3) -0.005(3) -0.004(3) 0.010(3)
C6 0.036(3) 0.040(3) 0.028(3) 0.003(3) -0.001(3) 0.000(3)
C7 0.040(4) 0.041(3) 0.029(3) 0.005(3) -0.004(3) 0.009(3)
C8 0.045(4) 0.052(4) 0.038(4) 0.002(3) 0.000(3) 0.021(3)
C9 0.055(4) 0.058(4) 0.028(3) 0.002(3) 0.009(3) 0.020(3)
C10 0.043(4) 0.058(4) 0.027(3) 0.012(3) 0.009(3) 0.020(3)
C11 0.033(3) 0.041(4) 0.048(4) 0.010(3) -0.001(3) -0.007(3)
C12 0.040(4) 0.047(4) 0.065(5) 0.013(3) -0.011(3) -0.009(3)
C13 0.040(4) 0.050(4) 0.082(6) 0.009(4) -0.012(4) -0.015(3)
C14 0.030(4) 0.041(4) 0.115(7) 0.004(4) 0.007(4) -0.006(3)
C15 0.035(4) 0.034(4) 0.089(6) 0.012(4) 0.020(4) -0.003(3)
C16 0.075(6) 0.029(3) 0.052(4) -0.009(3) 0.028(4) -0.007(3)
C17 0.039(3) 0.029(3) 0.024(3) -0.001(2) -0.002(2) 0.000(3)
C18 0.034(3) 0.035(3) 0.035(3) -0.007(3) 0.002(3) 0.008(3)
C19 0.028(3) 0.036(3) 0.023(3) 0.004(2) -0.004(2) 0.004(2)
C20 0.025(3) 0.061(5) 0.056(4) -0.008(4) 0.000(3) 0.008(3)
C21 0.029(3) 0.051(4) 0.039(4) 0.002(3) -0.008(3) 0.001(3)
C22 0.029(3) 0.028(3) 0.030(3) 0.004(2) -0.006(2) 0.002(2)
C23 0.030(3) 0.040(3) 0.030(3) -0.001(3) -0.010(3) -0.001(3)
C24 0.030(3) 0.026(3) 0.023(3) -0.004(2) 0.000(2) 0.003(2)
C25 0.031(3) 0.040(3) 0.035(3) -0.008(3) -0.007(3) 0.005(3)
C26 0.064(5) 0.033(3) 0.039(4) -0.007(3) 0.009(3) 0.005(3)
C27 0.030(3) 0.029(3) 0.034(3) -0.005(2) 0.000(2) -0.004(2)
C28 0.046(4) 0.027(3) 0.039(3) 0.003(3) 0.002(3) 0.009(3)
C29 0.036(3) 0.022(3) 0.028(3) 0.004(2) -0.004(2) -0.002(2)
C30 0.057(4) 0.032(3) 0.030(3) 0.002(3) -0.002(3) 0.007(3)
C31 0.044(4) 0.059(4) 0.033(3) 0.005(3) -0.013(3) 0.005(3)
C32 0.031(3) 0.042(3) 0.022(3) 0.000(2) -0.003(2) 0.006(3)
C33 0.031(3) 0.053(4) 0.044(4) 0.001(3) -0.014(3) 0.000(3)
C34 0.032(3) 0.043(4) 0.040(3) -0.001(3) -0.006(3) -0.009(3)
C35 0.052(5) 0.060(5) 0.086(6) 0.002(5) -0.030(5) -0.017(4)
C36 0.034(3) 0.035(3) 0.030(3) -0.006(2) -0.004(3) 0.007(3)
C37 0.042(4) 0.046(4) 0.042(4) 0.004(3) 0.009(3) 0.003(3)
C38 0.051(4) 0.042(4) 0.039(4) 0.008(3) 0.004(3) 0.011(3)
C39 0.043(4) 0.063(4) 0.028(3) 0.008(3) -0.002(3) 0.010(3)
C40 0.033(3) 0.054(4) 0.029(3) -0.005(3) -0.007(3) 0.010(3)
C41 0.034(3) 0.036(3) 0.032(3) -0.005(2) -0.009(3) 0.001(3)
C42 0.044(4) 0.030(3) 0.033(3) -0.006(2) -0.010(3) 0.006(3)
C43 0.032(3) 0.042(4) 0.036(3) -0.001(3) -0.001(3) 0.010(3)
C44 0.029(3) 0.046(4) 0.044(4) -0.006(3) -0.010(3) 0.002(3)
C45 0.033(3) 0.029(3) 0.041(3) -0.010(3) -0.005(3) -0.001(2)
C46 0.045(4) 0.030(3) 0.044(4) -0.003(3) -0.003(3) -0.006(3)
C47 0.064(5) 0.043(4) 0.053(4) 0.000(3) 0.013(4) -0.012(3)
C48 0.062(5) 0.033(4) 0.080(6) 0.009(4) 0.007(4) -0.013(3)
C49 0.071(5) 0.026(3) 0.082(6) -0.005(4) -0.013(4) -0.003(3)
C50 0.052(4) 0.028(3) 0.054(4) -0.003(3) -0.008(3) -0.002(3)
C51 0.028(3) 0.036(3) 0.036(3) -0.004(3) 0.007(3) 0.003(3)
C52 0.028(3) 0.023(3) 0.027(3) 0.002(2) -0.001(2) 0.001(2)
C53 0.035(3) 0.028(3) 0.033(3) -0.011(2) 0.001(3) 0.005(2)
C54 0.035(3) 0.026(3) 0.041(3) -0.006(2) -0.009(3) -0.005(2)
C55 0.057(5) 0.041(4) 0.063(5) -0.019(4) -0.011(4) -0.004(4)
C56 0.037(3) 0.031(3) 0.037(3) 0.000(3) 0.002(3) 0.000(3)
C57 0.034(3) 0.026(3) 0.023(3) -0.006(2) 0.001(2) 0.003(2)
C58 0.038(3) 0.023(3) 0.034(3) 0.004(2) 0.001(3) -0.006(2)
C59 0.033(3) 0.030(3) 0.025(3) -0.006(2) 0.003(2) -0.006(2)
C60 0.035(3) 0.054(4) 0.032(3) 0.004(3) -0.004(3) -0.014(3)
C61 0.028(3) 0.048(4) 0.041(4) 0.003(3) 0.004(3) 0.009(3)
C62 0.029(3) 0.029(3) 0.038(3) 0.003(2) -0.001(3) 0.001(2)
C63 0.027(3) 0.033(3) 0.041(3) 0.004(3) 0.002(3) 0.005(2)
C64 0.035(3) 0.021(3) 0.040(3) 0.003(2) -0.010(3) 0.000(2)
C65 0.039(4) 0.045(4) 0.044(4) 0.003(3) -0.010(3) 0.004(3)
C66 0.054(4) 0.030(3) 0.052(4) -0.004(3) -0.011(4) 0.006(3)
C67 0.035(3) 0.027(3) 0.043(4) 0.004(3) -0.005(3) -0.005(3)
C68 0.054(4) 0.030(3) 0.040(4) 0.012(3) -0.002(3) 0.002(3)
C69 0.036(3) 0.040(4) 0.040(4) 0.008(3) 0.008(3) 0.006(3)
C70 0.086(6) 0.049(5) 0.051(5) 0.016(4) 0.003(4) 0.000(4)
C80 0.061(6) 0.054(5) 0.100(8) 0.034(5) -0.027(5) -0.004(4)
Cl81 0.0836(17) 0.0444(12) 0.0898(17) 0.0241(11) -0.0092(14) 0.0056(11)
Cl82 0.0949(19) 0.0618(14) 0.0824(17) 0.0025(12) -0.0237(15) -0.0108(13)
C90 0.092(9) 0.090(9) 0.055(7) -0.012(6) -0.011(6) 0.026(7)
Cl91 0.098(2) 0.087(2) 0.0508(15) -0.0103(14) -0.0131(15) 0.0149(17)
Cl92 0.115(3) 0.127(3) 0.108(3) -0.054(2) -0.036(2) 0.059(3)

loop_
_atom_type_symbol
_atom_type_description
_atom_type_scat_dispersion_real
_atom_type_scat_dispersion_imag
_atom_type_scat_source
C C .0033 .0016 'International Tables Vol C Tables 4.2.6.8 and 6.1.1.4'
H H .0000 .0000 'International Tables Vol C Tables 4.2.6.8 and 6.1.1.4'
Cl Cl .1484 .1585 'International Tables Vol C Tables 4.2.6.8 and 6.1.1.4'
Cr Cr .3209 .6236 'International Tables Vol C Tables 4.2.6.8 and 6.1.1.4'
Dy Dy -.1892 4.4098 'International Tables Vol C Tables 4.2.6.8 and 6.1.1.4'
F F .0171 .0103 'International Tables Vol C Tables 4.2.6.8 and 6.1.1.4'
N N .0061 .0033 'International Tables Vol C Tables 4.2.6.8 and 6.1.1.4'
O O .0106 .0060 'International Tables Vol C Tables 4.2.6.8 and 6.1.1.4'

loop_
_geom_angle_atom_site_label_1
_geom_angle_atom_site_label_2
_geom_angle_atom_site_label_3
_geom_angle
F1 Dy1 O17 73.63(11)
F1 Dy1 O22 70.43(11)
O17 Dy1 O22 85.56(13)
F1 Dy1 O34 115.39(12)
O17 Dy1 O34 132.21(13)
O22 Dy1 O34 142.22(13)
F1 Dy1 O29 129.16(11)
O17 Dy1 O29 137.88(12)
O22 Dy1 O29 74.01(13)
O34 Dy1 O29 75.20(13)
F1 Dy1 O19 133.19(11)
O17 Dy1 O19 72.97(12)
O22 Dy1 O19 137.09(12)
O34 Dy1 O19 68.37(13)
O29 Dy1 O19 97.50(12)
F1 Dy1 O27 68.18(11)
O17 Dy1 O27 141.73(13)
O22 Dy1 O27 79.60(13)
O34 Dy1 O27 69.88(13)
O29 Dy1 O27 70.64(12)
O19 Dy1 O27 138.24(12)
F1 Dy1 O24 129.29(12)
O17 Dy1 O24 71.09(13)
O22 Dy1 O24 71.62(12)
O34 Dy1 O24 115.25(13)
O29 Dy1 O24 67.65(12)
O19 Dy1 O24 66.44(12)
O27 Dy1 O24 134.21(12)
F1 Dy1 O32 66.54(11)
O17 Dy1 O32 70.98(13)
O22 Dy1 O32 135.15(12)
O34 Dy1 O32 71.21(13)
O29 Dy1 O32 146.35(13)
O19 Dy1 O32 72.12(12)
O27 Dy1 O32 95.51(12)
O24 Dy1 O32 129.97(12)
F2 Dy2 O54 138.10(12)
F2 Dy2 O62 75.44(12)
O54 Dy2 O62 137.73(14)
F2 Dy2 O64 137.00(11)
O54 Dy2 O64 84.11(13)
O62 Dy2 O64 73.74(13)
F2 Dy2 O69 108.42(13)
O54 Dy2 O69 73.14(14)
O62 Dy2 O69 128.44(13)
O64 Dy2 O69 70.49(13)
F2 Dy2 O57 70.15(12)
O54 Dy2 O57 82.85(13)
O62 Dy2 O57 90.27(13)
O64 Dy2 O57 138.34(13)
O69 Dy2 O57 140.51(13)
F2 Dy2 O59 125.22(12)
O54 Dy2 O59 69.80(14)
O62 Dy2 O59 68.66(14)
O64 Dy2 O59 68.25(13)
O69 Dy2 O59 126.24(14)
O57 Dy2 O59 70.11(13)
F2 Dy2 O52 70.07(11)
O54 Dy2 O52 71.96(12)
O62 Dy2 O52 145.15(12)
O64 Dy2 O52 137.59(12)
O69 Dy2 O52 69.29(13)
O57 Dy2 O52 73.72(13)
O59 Dy2 O52 129.60(13)
F2 Dy2 O67 66.63(11)
O54 Dy2 O67 140.30(13)
O62 Dy2 O67 66.70(13)
O64 Dy2 O67 73.96(12)
O69 Dy2 O67 68.52(13)
O57 Dy2 O67 134.74(12)
O59 Dy2 O67 127.53(13)
O52 Dy2 O67 102.86(12)
F3 Cr1 F1 177.29(17)
F3 Cr1 O1 93.93(16)
F1 Cr1 O1 84.44(15)
F3 Cr1 N2 92.33(17)
F1 Cr1 N2 89.31(16)
O1 Cr1 N2 173.74(18)
F3 Cr1 N3 87.4(2)
F1 Cr1 N3 90.47(17)
O1 Cr1 N3 91.28(19)
N2 Cr1 N3 89.2(2)
F3 Cr1 N1 88.9(2)
F1 Cr1 N1 93.27(18)
O1 Cr1 N1 89.5(2)
N2 Cr1 N1 90.4(2)
N3 Cr1 N1 176.2(2)
F4 Cr2 F2 177.79(14)
F4 Cr2 O2 93.60(15)
F2 Cr2 O2 84.19(15)
F4 Cr2 N5 91.18(16)
F2 Cr2 N5 91.03(15)
O2 Cr2 N5 175.01(17)
F4 Cr2 N6 89.14(18)
F2 Cr2 N6 90.84(16)
O2 Cr2 N6 90.59(19)
N5 Cr2 N6 90.89(19)
F4 Cr2 N4 88.19(17)
F2 Cr2 N4 91.87(16)
O2 Cr2 N4 90.59(18)
N5 Cr2 N4 88.15(18)
N6 Cr2 N4 177.14(19)
Cr1 O1 H1A 136(4)
Cr1 O1 H1B 115(4)
H1A O1 H1B 104(6)
Cr2 O2 H2A 123(4)
Cr2 O2 H2B 111(4)
H2A O2 H2B 115(6)
Cr1 F1 Dy1 166.84(16)
Cr2 F2 Dy2 165.66(16)
C5 N1 C1 118.0(6)
C5 N1 Cr1 121.7(4)
C1 N1 Cr1 120.2(5)
C6 N2 C10 118.4(5)
C6 N2 Cr1 119.1(4)
C10 N2 Cr1 122.5(4)
C11 N3 C15 118.1(6)
C11 N3 Cr1 121.4(4)
C15 N3 Cr1 120.5(5)
C36 N4 C40 119.1(5)
C36 N4 Cr2 120.5(4)
C40 N4 Cr2 120.4(4)
C45 N5 C41 118.0(5)
C45 N5 Cr2 122.6(4)
C41 N5 Cr2 119.3(4)
C50 N6 C46 117.4(5)
C50 N6 Cr2 121.3(4)
C46 N6 Cr2 121.2(4)
C17 O17 Dy1 134.6(4)
C19 O19 Dy1 132.8(4)
C22 O22 Dy1 135.2(4)
C24 O24 Dy1 134.3(3)
C27 O27 Dy1 135.3(3)
C29 O29 Dy1 134.7(3)
C32 O32 Dy1 132.1(4)
C34 O34 Dy1 133.6(4)
C52 O52 Dy2 133.9(3)
C54 O54 Dy2 135.5(4)
C57 O57 Dy2 136.8(3)
C59 O59 Dy2 136.3(4)
C62 O62 Dy2 133.9(4)
C64 O64 Dy2 133.6(4)
C67 O67 Dy2 130.2(4)
C69 O69 Dy2 132.9(4)
N1 C1 C2 121.5(8)
N1 C1 H1 119.2
C2 C1 H1 119.2
C1 C2 C3 119.9(7)
C1 C2 H2 120.0
C3 C2 H2 120.0
C2 C3 C4 119.3(7)
C2 C3 H3 120.3
C4 C3 H3 120.3
C3 C4 C5 117.9(8)
C3 C4 H4 121.1
C5 C4 H4 121.1
N1 C5 C4 123.3(6)
N1 C5 H5 118.3
C4 C5 H5 118.3
N2 C6 C7 122.2(5)
N2 C6 H6 118.9
C7 C6 H6 118.9
C6 C7 C8 119.7(5)
C6 C7 H7 120.1
C8 C7 H7 120.1
C7 C8 C9 118.0(6)
C7 C8 H8 121.0
C9 C8 H8 121.0
C10 C9 C8 119.1(6)
C10 C9 H9 120.4
C8 C9 H9 120.4
N2 C10 C9 122.6(5)
N2 C10 H10 118.7
C9 C10 H10 118.7
N3 C11 C12 122.7(6)
N3 C11 H11 118.7
C12 C11 H11 118.7
C11 C12 C13 117.9(7)
C11 C12 H12 121.0
C13 C12 H12 121.0
C14 C13 C12 119.8(7)
C14 C13 H13 120.1
C12 C13 H13 120.1
C13 C14 C15 119.8(7)
C13 C14 H14 120.1
C15 C14 H14 120.1
N3 C15 C14 121.7(7)
N3 C15 H15 119.2
C14 C15 H15 119.2
F23 C16 F24 109.2(7)
F23 C16 F25 107.4(6)
F24 C16 F25 107.7(6)
F23 C16 C17 109.2(6)
F24 C16 C17 111.1(6)
F25 C16 C17 112.1(6)
O17 C17 C18 128.4(5)
O17 C17 C16 112.3(5)
C18 C17 C16 119.3(5)
C17 C18 C19 122.5(5)
C17 C18 H18 118.7
C19 C18 H18 118.7
O19 C19 C18 128.7(5)
O19 C19 C20 113.9(5)
C18 C19 C20 117.5(5)
F27 C20 F28 105.8(7)
F27 C20 F26 108.5(6)
F28 C20 F26 104.3(6)
F27 C20 C19 113.6(6)
F28 C20 C19 110.6(5)
F26 C20 C19 113.3(6)
F29 C21 F30 106.2(6)
F29 C21 F31 107.1(5)
F30 C21 F31 106.6(5)
F29 C21 C22 112.6(5)
F30 C21 C22 110.3(5)
F31 C21 C22 113.5(5)
O22 C22 C23 128.2(5)
O22 C22 C21 112.8(5)
C23 C22 C21 119.0(5)
C22 C23 C24 121.5(5)
C22 C23 H23 119.3
C24 C23 H23 119.3
O24 C24 C23 128.3(5)
O24 C24 C25 115.3(5)
C23 C24 C25 116.1(5)
F34 C25 F33 108.1(5)
F34 C25 F32 107.7(5)
F33 C25 F32 106.3(5)
F34 C25 C24 112.0(5)
F33 C25 C24 111.1(5)
F32 C25 C24 111.5(5)
F13 C26 F11 108.4(6)
F13 C26 F12 106.0(6)
F11 C26 F12 106.6(6)
F13 C26 C27 110.7(6)
F11 C26 C27 112.2(5)
F12 C26 C27 112.6(6)
O27 C27 C28 128.3(5)
O27 C27 C26 116.0(5)
C28 C27 C26 115.7(5)
C27 C28 C29 120.8(5)
C27 C28 H28 119.6
C29 C28 H28 119.6
O29 C29 C28 128.1(5)
O29 C29 C30 115.0(5)
C28 C29 C30 116.8(5)
F14 C30 F15 107.2(6)
F14 C30 F16 107.6(6)
F15 C30 F16 105.8(6)
F14 C30 C29 110.5(5)
F15 C30 C29 114.1(5)
F16 C30 C29 111.3(5)
F17 C31 F18 108.7(7)
F17 C31 F19 105.9(6)
F18 C31 F19 105.2(5)
F17 C31 C32 111.2(5)
F18 C31 C32 110.4(5)
F19 C31 C32 115.2(6)
O32 C32 C33 127.6(5)
O32 C32 C31 114.0(5)
C33 C32 C31 118.4(5)
C32 C33 C34 121.8(5)
C32 C33 H33 119.1
C34 C33 H33 119.1
O34 C34 C33 129.3(6)
O34 C34 C35 114.5(6)
C33 C34 C35 116.1(6)
F21 C35 F20 113.0(7)
F21 C35 F22 105.7(8)
F20 C35 F22 105.1(6)
F21 C35 C34 113.0(6)
F20 C35 C34 111.4(7)
F22 C35 C34 108.0(6)
N4 C36 C37 121.9(6)
N4 C36 H36 119.1
C37 C36 H36 119.1
C36 C37 C38 119.3(6)
C36 C37 H37 120.3
C38 C37 H37 120.3
C39 C38 C37 118.5(6)
C39 C38 H38 120.8
C37 C38 H38 120.8
C40 C39 C38 119.2(6)
C40 C39 H39 120.4
C38 C39 H39 120.4
N4 C40 C39 122.0(6)
N4 C40 H40 119.0
C39 C40 H40 119.0
N5 C41 C42 122.7(5)
N5 C41 H41 118.7
C42 C41 H41 118.7
C43 C42 C41 118.9(6)
C43 C42 H42 120.6
C41 C42 H42 120.6
C42 C43 C44 119.4(5)
C42 C43 H43 120.3
C44 C43 H43 120.3
C43 C44 C45 118.3(5)
C43 C44 H44 120.9
C45 C44 H44 120.9
N5 C45 C44 122.7(5)
N5 C45 H45 118.6
C44 C45 H45 118.6
N6 C46 C47 122.8(6)
N6 C46 H46 118.6
C47 C46 H46 118.6
C48 C47 C46 118.6(7)
C48 C47 H47 120.7
C46 C47 H47 120.7
C47 C48 C49 119.2(7)
C47 C48 H48 120.4
C49 C48 H48 120.4
C48 C49 C50 119.3(6)
C48 C49 H49 120.4
C50 C49 H49 120.4
N6 C50 C49 122.6(6)
N6 C50 H50 118.7
C49 C50 H50 118.7
F48 C51 F47 107.2(5)
F48 C51 F49 107.9(5)
F47 C51 F49 106.1(5)
F48 C51 C52 112.2(5)
F47 C51 C52 109.0(5)
F49 C51 C52 114.0(5)
O52 C52 C53 127.9(5)
O52 C52 C51 114.8(5)
C53 C52 C51 117.1(5)
C54 C53 C52 120.9(5)
C54 C53 H53 119.5
C52 C53 H53 119.5
O54 C54 C53 128.7(5)
O54 C54 C55 114.7(5)
C53 C54 C55 116.5(5)
F50 C55 F51 108.8(6)
F50 C55 F52 104.5(6)
F51 C55 F52 107.1(6)
F50 C55 C54 111.0(6)
F51 C55 C54 114.2(6)
F52 C55 C54 110.7(5)
F54 C56 F55 107.4(5)
F54 C56 F53 107.2(5)
F55 C56 F53 105.9(5)
F54 C56 C57 114.1(5)
F55 C56 C57 110.9(5)
F53 C56 C57 110.9(5)
O57 C57 C58 128.2(5)
O57 C57 C56 112.8(5)
C58 C57 C56 119.0(5)
C57 C58 C59 120.6(5)
C57 C58 H58 119.7
C59 C58 H58 119.7
O59 C59 C58 127.9(5)
O59 C59 C60 113.3(5)
C58 C59 C60 118.8(5)
F58 C60 F56 109.4(6)
F58 C60 F57 105.5(6)
F56 C60 F57 104.8(5)
F58 C60 C59 112.1(5)
F56 C60 C59 114.8(5)
F57 C60 C59 109.6(5)
F36 C61 F35 106.8(5)
F36 C61 F37 107.3(5)
F35 C61 F37 105.7(5)
F36 C61 C62 112.2(5)
F35 C61 C62 110.0(5)
F37 C61 C62 114.3(5)
O62 C62 C63 127.6(5)
O62 C62 C61 113.4(5)
C63 C62 C61 119.0(5)
C62 C63 C64 122.8(5)
C62 C63 H63 118.6
C64 C63 H63 118.6
O64 C64 C63 128.3(5)
O64 C64 C65 114.4(5)
C63 C64 C65 117.4(5)
F40 C65 F39 106.3(6)
F40 C65 F38 107.6(6)
F39 C65 F38 105.5(6)
F40 C65 C64 113.2(5)
F39 C65 C64 111.0(5)
F38 C65 C64 112.8(5)
F43 C66 F42 108.0(7)
F43 C66 F41 106.0(7)
F42 C66 F41 104.2(7)
F43 C66 C67 115.4(6)
F42 C66 C67 111.8(6)
F41 C66 C67 110.8(6)
O67 C67 C68 127.0(6)
O67 C67 C66 115.2(5)
C68 C67 C66 117.8(5)
C67 C68 C69 121.2(5)
C67 C68 H68 119.4
C69 C68 H68 119.4
O69 C69 C68 128.5(6)
O69 C69 C70 113.4(6)
C68 C69 C70 118.0(6)
F46 C70 F45 108.0(7)
F46 C70 F44 106.1(7)
F45 C70 F44 107.9(6)
F46 C70 C69 111.7(6)
F45 C70 C69 112.4(6)
F44 C70 C69 110.5(7)
Cl81 C80 Cl82 112.2(5)
Cl81 C80 H80A 109.2
Cl82 C80 H80A 109.2
Cl81 C80 H80B 109.2
Cl82 C80 H80B 109.2
H80A C80 H80B 107.9
Cl91 C90 Cl92 111.4(6)
Cl91 C90 H90A 109.4
Cl92 C90 H90A 109.4
Cl91 C90 H90B 109.4
Cl92 C90 H90B 109.4
H90A C90 H90B 108.0

loop_
_geom_bond_atom_site_label_1
_geom_bond_atom_site_label_2
_geom_bond_distance
Dy1 F1 2.316(3)
Dy1 O17 2.364(4)
Dy1 O22 2.371(4)
Dy1 O34 2.391(4)
Dy1 O29 2.407(4)
Dy1 O19 2.421(4)
Dy1 O27 2.421(4)
Dy1 O24 2.422(4)
Dy1 O32 2.474(4)
Dy2 F2 2.298(3)
Dy2 O54 2.368(4)
Dy2 O62 2.374(4)
Dy2 O64 2.379(4)
Dy2 O69 2.380(4)
Dy2 O57 2.382(4)
Dy2 O59 2.420(4)
Dy2 O52 2.423(4)
Dy2 O67 2.548(4)
Cr1 F3 1.871(3)
Cr1 F1 1.881(3)
Cr1 O1 1.995(4)
Cr1 N2 2.050(5)
Cr1 N3 2.075(6)
Cr1 N1 2.076(6)
Cr2 F4 1.867(3)
Cr2 F2 1.887(3)
Cr2 O2 1.988(4)
Cr2 N5 2.051(4)
Cr2 N6 2.072(5)
Cr2 N4 2.081(5)
O1 H1A 0.86(2)
O1 H1B 0.87(2)
O2 H2A 0.87(2)
O2 H2B 0.88(2)
N1 C5 1.345(9)
N1 C1 1.356(8)
N2 C6 1.344(7)
N2 C10 1.346(7)
N3 C11 1.345(8)
N3 C15 1.357(8)
N4 C36 1.343(7)
N4 C40 1.346(7)
N5 C45 1.336(7)
N5 C41 1.338(7)
N6 C50 1.336(7)
N6 C46 1.352(8)
F11 C26 1.322(7)
F12 C26 1.333(8)
F13 C26 1.309(8)
F14 C30 1.312(8)
F15 C30 1.319(7)
F16 C30 1.324(8)
F17 C31 1.293(8)
F18 C31 1.329(8)
F19 C31 1.329(7)
F20 C35 1.315(9)
F21 C35 1.266(9)
F22 C35 1.378(10)
F23 C16 1.314(8)
F24 C16 1.315(9)
F25 C16 1.347(7)
F26 C20 1.343(8)
F27 C20 1.276(8)
F28 C20 1.334(8)
F29 C21 1.310(7)
F30 C21 1.330(7)
F31 C21 1.333(7)
F32 C25 1.349(7)
F33 C25 1.337(7)
F34 C25 1.326(6)
F35 C61 1.356(7)
F36 C61 1.319(8)
F37 C61 1.356(7)
F38 C65 1.337(7)
F39 C65 1.312(8)
F40 C65 1.307(8)
F41 C66 1.294(8)
F42 C66 1.283(9)
F43 C66 1.281(8)
F44 C70 1.347(10)
F45 C70 1.329(8)
F46 C70 1.324(9)
F47 C51 1.331(7)
F48 C51 1.313(7)
F49 C51 1.332(6)
F50 C55 1.314(9)
F51 C55 1.320(8)
F52 C55 1.353(8)
F53 C56 1.338(7)
F54 C56 1.324(7)
F55 C56 1.336(7)
F56 C60 1.307(7)
F57 C60 1.345(8)
F58 C60 1.286(7)
O17 C17 1.266(6)
O19 C19 1.245(6)
O22 C22 1.264(6)
O24 C24 1.239(6)
O27 C27 1.242(6)
O29 C29 1.244(6)
O32 C32 1.257(7)
O34 C34 1.243(7)
O52 C52 1.245(6)
O54 C54 1.244(7)
O57 C57 1.270(7)
O59 C59 1.245(6)
O62 C62 1.260(7)
O64 C64 1.247(7)
O67 C67 1.256(7)
O69 C69 1.245(7)
C1 C2 1.378(12)
C1 H1 0.9500
C2 C3 1.379(12)
C2 H2 0.9500
C3 C4 1.385(10)
C3 H3 0.9500
C4 C5 1.386(10)
C4 H4 0.9500
C5 H5 0.9500
C6 C7 1.375(8)
C6 H6 0.9500
C7 C8 1.387(8)
C7 H7 0.9500
C8 C9 1.398(9)
C8 H8 0.9500
C9 C10 1.371(8)
C9 H9 0.9500
C10 H10 0.9500
C11 C12 1.390(9)
C11 H11 0.9500
C12 C13 1.394(10)
C12 H12 0.9500
C13 C14 1.354(11)
C13 H13 0.9500
C14 C15 1.385(11)
C14 H14 0.9500
C15 H15 0.9500
C16 C17 1.553(9)
C17 C18 1.367(8)
C18 C19 1.393(8)
C18 H18 0.9500
C19 C20 1.530(9)
C21 C22 1.533(8)
C22 C23 1.372(8)
C23 C24 1.393(8)
C23 H23 0.9500
C24 C25 1.547(8)
C26 C27 1.547(8)
C27 C28 1.383(8)
C28 C29 1.393(8)
C28 H28 0.9500
C29 C30 1.535(8)
C31 C32 1.516(8)
C32 C33 1.380(9)
C33 C34 1.397(9)
C33 H33 0.9500
C34 C35 1.574(10)
C36 C37 1.379(9)
C36 H36 0.9500
C37 C38 1.398(9)
C37 H37 0.9500
C38 C39 1.385(10)
C38 H38 0.9500
C39 C40 1.384(9)
C39 H39 0.9500
C40 H40 0.9500
C41 C42 1.379(8)
C41 H41 0.9500
C42 C43 1.369(8)
C42 H42 0.9500
C43 C44 1.380(9)
C43 H43 0.9500
C44 C45 1.385(8)
C44 H44 0.9500
C45 H45 0.9500
C46 C47 1.389(9)
C46 H46 0.9500
C47 C48 1.366(9)
C47 H47 0.9500
C48 C49 1.378(11)
C48 H48 0.9500
C49 C50 1.381(10)
C49 H49 0.9500
C50 H50 0.9500
C51 C52 1.538(8)
C52 C53 1.400(7)
C53 C54 1.397(8)
C53 H53 0.9500
C54 C55 1.542(9)
C56 C57 1.537(8)
C57 C58 1.369(8)
C58 C59 1.387(8)
C58 H58 0.9500
C59 C60 1.547(8)
C61 C62 1.505(8)
C62 C63 1.392(8)
C63 C64 1.393(8)
C63 H63 0.9500
C64 C65 1.532(8)
C66 C67 1.528(8)
C67 C68 1.383(9)
C68 C69 1.384(9)
C68 H68 0.9500
C69 C70 1.543(10)
C80 Cl81 1.765(10)
C80 Cl82 1.768(9)
C80 H80A 0.9900
C80 H80B 0.9900
C90 Cl91 1.741(12)
C90 Cl92 1.765(11)
C90 H90A 0.9900
C90 H90B 0.9900

loop_
_geom_hbond_atom_site_label_D
_geom_hbond_atom_site_label_H
_geom_hbond_atom_site_label_A
_geom_hbond_distance_DH
_geom_hbond_distance_HA
_geom_hbond_distance_DA
_geom_hbond_angle_DHA
_geom_hbond_site_symmetry_A
O1 H1A F3 0.86(2) 1.69(3) 2.527(5) 164(7) 2_557
O1 H1B O32 0.87(2) 2.16(4) 2.945(6) 150(6) .
O2 H2A F4 0.87(2) 1.64(2) 2.512(5) 177(7) 2_666
O2 H2B O67 0.88(2) 1.95(3) 2.800(5) 161(6) .
